data_7209833
loop_
_publ_author_name
'Pettinari, Claudio'
'Marchetti, Fabio'
'Orbisaglia, Serena'
'Pettinari, Riccardo'
'Ngoune, Jean'
'G\'omez, Margarita'
'Santos, Carina'
'\'Alvarez, Eleuterio'

_publ_section_title
;
 Group 11 complexes with the bidentate di(1H-indazol-1-yl)methane and
 di(2H-indazol-2-yl)methane) ligands
;
_journal_issue 19
_journal_name_full CrystEngComm
_journal_page_first 3892
_journal_paper_doi 10.1039/c3ce40355f
_journal_volume 15
_journal_year 2013
_chemical_formula_moiety 'C30 H24 Ag N8, B F4'
_chemical_formula_sum 'C30 H24 Ag B F4 N8'
_chemical_formula_weight 691.25
_chemical_name_systematic
;
?
;
_space_group_IT_number 14
_symmetry_cell_setting monoclinic
_symmetry_space_group_name_Hall '-P 2ybc'
_symmetry_space_group_name_H-M 'P 1 21/c 1'
_atom_sites_solution_hydrogens geom
_atom_sites_solution_primary direct
_atom_sites_solution_secondary difmap
_audit_creation_method SHELXL-97
_cell_angle_alpha 90.00
_cell_angle_beta 95.9300(10)
_cell_angle_gamma 90.00
_cell_formula_units_Z 4
_cell_length_a 11.3230(7)
_cell_length_b 12.1730(8)
_cell_length_c 20.4002(13)
_cell_measurement_reflns_used 9868
_cell_measurement_temperature 173(2)
_cell_measurement_theta_max 30.47
_cell_measurement_theta_min 2.46
_cell_volume 2796.8(3)
_computing_cell_refinement 'APEX2 Software Suite (Bruker, 2007)'
_computing_data_collection 'APEX2 Software Suite (Bruker, 2007)'
_computing_data_reduction 'APEX2 Software Suite (Bruker, 2007)'
_computing_molecular_graphics 'SHELXTL (Sheldrick, 2008)'
_computing_publication_material 'SHELXTL and publCIF (Westrip, 2010)'
_computing_structure_refinement 'SHELXL97 (Sheldrick, 2008)'
_computing_structure_solution 'SIR2002 (Burla et al., 2003)'
_diffrn_ambient_temperature 173(2)
_diffrn_detector_area_resol_mean 8.26
_diffrn_measured_fraction_theta_full 1.000
_diffrn_measured_fraction_theta_max 1.000
_diffrn_measurement_device_type
;
Bruker-Nonius X8kappa APEX II CCD area detector
;
_diffrn_measurement_method 'phi and omega scans with narrow frames'
_diffrn_radiation_monochromator graphite
_diffrn_radiation_source 'fine-focus sealed tube'
_diffrn_radiation_type MoK\a
_diffrn_radiation_wavelength 0.71073
_diffrn_reflns_av_R_equivalents 0.0321
_diffrn_reflns_av_sigmaI/netI 0.0176
_diffrn_reflns_limit_h_max 12
_diffrn_reflns_limit_h_min -13
_diffrn_reflns_limit_k_max 14
_diffrn_reflns_limit_k_min -14
_diffrn_reflns_limit_l_max 24
_diffrn_reflns_limit_l_min -24
_diffrn_reflns_number 40511
_diffrn_reflns_theta_full 25.25
_diffrn_reflns_theta_max 25.25
_diffrn_reflns_theta_min 1.81
_diffrn_standards_decay_% 0
_exptl_absorpt_coefficient_mu 0.785
_exptl_absorpt_correction_T_max 0.7986
_exptl_absorpt_correction_T_min 0.6949
_exptl_absorpt_correction_type multi-scan
_exptl_absorpt_process_details
;
APEX2 Software Suite; Bruker 2005.
;
_exptl_crystal_colour colourless
_exptl_crystal_density_diffrn 1.642
_exptl_crystal_density_method 'not measured'
_exptl_crystal_description plate
_exptl_crystal_F_000 1392
_exptl_crystal_size_max 0.50
_exptl_crystal_size_mid 0.40
_exptl_crystal_size_min 0.30
_refine_diff_density_max 0.661
_refine_diff_density_min -0.746
_refine_diff_density_rms 0.061
_refine_ls_extinction_method none
_refine_ls_goodness_of_fit_ref 1.057
_refine_ls_hydrogen_treatment constr
_refine_ls_matrix_type full
_refine_ls_number_parameters 425
_refine_ls_number_reflns 5068
_refine_ls_number_restraints 72
_refine_ls_restrained_S_all 1.214
_refine_ls_R_factor_all 0.0376
_refine_ls_R_factor_gt 0.0324
_refine_ls_shift/su_max 0.001
_refine_ls_shift/su_mean 0.000
_refine_ls_structure_factor_coef Fsqd
_refine_ls_weighting_details 'calc w=1/[\s^2^(Fo^2^)+(0.0443P)^2^+2.7335P] where P=(Fo^2^+2Fc^2^)/3'
_refine_ls_weighting_scheme calc
_refine_ls_wR_factor_gt 0.0842
_refine_ls_wR_factor_ref 0.0874
_reflns_number_gt 4501
_reflns_number_total 5068
_reflns_threshold_expression >2sigma(I)
_cod_data_source_file c3ce40355f.txt
_cod_data_source_block 21
_cod_depositor_comments
;
The following automatic conversions were performed:

'_symmetry_cell_setting' value 'Monoclinic' changed to 'monoclinic'
according to /home/saulius/struct/CIF-dictionaries/cif_core.dic
dictionary named 'cif_core.dic' version 2.4.2 from 2011-04-26.

Automatic conversion script
Id: cif_fix_values 1891 2012-01-12 08:04:46Z andrius 
;
_cod_original_sg_symbol_H-M 'P 21/c'
_cod_database_code 7209833

loop_
_symmetry_equiv_pos_as_xyz
'x, y, z'
'-x, y+1/2, -z+1/2'
'-x, -y, -z'
'x, -y-1/2, z-1/2'

loop_
_atom_site_label
_atom_site_type_symbol
_atom_site_fract_x
_atom_site_fract_y
_atom_site_fract_z
_atom_site_U_iso_or_equiv
_atom_site_adp_type
_atom_site_occupancy
_atom_site_symmetry_multiplicity
_atom_site_calc_flag
_atom_site_refinement_flags
_atom_site_disorder_assembly
_atom_site_disorder_group
Ag1 Ag 0.39015(2) 0.81066(2) 0.080634(11) 0.04453(11) Uani 1 1 d . . .
N1 N 0.1599(2) 0.71678(18) -0.00672(11) 0.0284(5) Uani 1 1 d . . .
N2 N 0.2347(2) 0.6828(2) 0.04648(12) 0.0345(5) Uani 1 1 d . . .
N3 N 0.24936(19) 0.86959(18) -0.05776(11) 0.0284(5) Uani 1 1 d . . .
N4 N 0.3582(2) 0.88772(19) -0.02320(11) 0.0320(5) Uani 1 1 d . . .
N5 N 0.4961(2) 0.80466(18) 0.23279(11) 0.0304(5) Uani 1 1 d . . .
N6 N 0.3988(2) 0.8384(2) 0.19248(11) 0.0351(5) Uani 1 1 d . . .
N7 N 0.6489(2) 0.7703(2) 0.16090(11) 0.0325(5) Uani 1 1 d . . .
N8 N 0.5989(2) 0.7833(2) 0.09699(12) 0.0359(5) Uani 1 1 d . . .
C1 C 0.2350(3) 0.5748(2) 0.04484(14) 0.0347(6) Uani 1 1 d . . .
H1 H 0.2784 0.5296 0.0768 0.042 Uiso 1 1 calc R . .
C2 C 0.1623(2) 0.5341(2) -0.01082(13) 0.0294(6) Uani 1 1 d . . .
C3 C 0.1322(3) 0.4294(2) -0.03696(15) 0.0362(6) Uani 1 1 d . . .
H3 H 0.1616 0.3644 -0.0153 0.043 Uiso 1 1 calc R . .
C4 C 0.0591(3) 0.4248(2) -0.09472(15) 0.0396(7) Uani 1 1 d . . .
H4 H 0.0390 0.3553 -0.1139 0.048 Uiso 1 1 calc R . .
C5 C 0.0131(3) 0.5210(3) -0.12627(15) 0.0393(7) Uani 1 1 d . . .
H5 H -0.0379 0.5144 -0.1661 0.047 Uiso 1 1 calc R . .
C6 C 0.0395(2) 0.6242(2) -0.10128(14) 0.0322(6) Uani 1 1 d . . .
H6 H 0.0072 0.6887 -0.1224 0.039 Uiso 1 1 calc R . .
C7 C 0.1162(2) 0.6288(2) -0.04328(13) 0.0262(5) Uani 1 1 d . . .
C8 C 0.4314(2) 0.9132(2) -0.06694(14) 0.0320(6) Uani 1 1 d . . .
H8 H 0.5131 0.9301 -0.0564 0.038 Uiso 1 1 calc R . .
C9 C 0.3726(2) 0.9122(2) -0.13179(13) 0.0285(6) Uani 1 1 d . . .
C10 C 0.4064(3) 0.9335(2) -0.19507(14) 0.0355(6) Uani 1 1 d . . .
H10 H 0.4850 0.9557 -0.2010 0.043 Uiso 1 1 calc R . .
C11 C 0.3221(3) 0.9212(3) -0.24763(15) 0.0418(7) Uani 1 1 d . . .
H11 H 0.3428 0.9347 -0.2909 0.050 Uiso 1 1 calc R . .
C12 C 0.2061(3) 0.8891(3) -0.23898(15) 0.0420(7) Uani 1 1 d . . .
H12 H 0.1507 0.8799 -0.2768 0.050 Uiso 1 1 calc R . .
C13 C 0.1690(3) 0.8703(2) -0.17778(14) 0.0352(6) Uani 1 1 d . . .
H13 H 0.0895 0.8506 -0.1724 0.042 Uiso 1 1 calc R . .
C14 C 0.2555(2) 0.8821(2) -0.12386(13) 0.0271(5) Uani 1 1 d . . .
C15 C 0.1519(2) 0.8324(2) -0.02291(14) 0.0308(6) Uani 1 1 d . . .
H15A H 0.0762 0.8463 -0.0505 0.037 Uiso 1 1 calc R . .
H15B H 0.1509 0.8754 0.0182 0.037 Uiso 1 1 calc R . .
C16 C 0.3328(3) 0.8973(3) 0.22900(14) 0.0372(7) Uani 1 1 d . . .
H16 H 0.2600 0.9315 0.2131 0.045 Uiso 1 1 calc R . .
C17 C 0.3852(2) 0.9027(2) 0.29525(14) 0.0333(6) Uani 1 1 d . . .
C18 C 0.3546(3) 0.9506(3) 0.35412(16) 0.0450(8) Uani 1 1 d . . .
H18 H 0.2841 0.9927 0.3548 0.054 Uiso 1 1 calc R . .
C19 C 0.4297(3) 0.9343(3) 0.41026(16) 0.0507(9) Uani 1 1 d . . .
H19 H 0.4109 0.9659 0.4505 0.061 Uiso 1 1 calc R . .
C20 C 0.5335(3) 0.8724(3) 0.40982(15) 0.0462(8) Uani 1 1 d . . .
H20 H 0.5824 0.8622 0.4501 0.055 Uiso 1 1 calc R . .
C21 C 0.5674(3) 0.8256(3) 0.35329(14) 0.0382(7) Uani 1 1 d . . .
H21 H 0.6390 0.7849 0.3532 0.046 Uiso 1 1 calc R . .
C22 C 0.4899(2) 0.8415(2) 0.29582(13) 0.0299(6) Uani 1 1 d . . .
C23 C 0.6830(3) 0.8237(2) 0.06396(14) 0.0332(6) Uani 1 1 d . . .
H23 H 0.6727 0.8413 0.0184 0.040 Uiso 1 1 calc R . .
C24 C 0.7906(2) 0.8374(2) 0.10493(13) 0.0281(5) Uani 1 1 d . . .
C25 C 0.9054(3) 0.8742(2) 0.09584(14) 0.0337(6) Uani 1 1 d . . .
H25 H 0.9238 0.8996 0.0541 0.040 Uiso 1 1 calc R . .
C26 C 0.9899(3) 0.8724(2) 0.14894(15) 0.0385(7) Uani 1 1 d . . .
H26 H 1.0682 0.8966 0.1438 0.046 Uiso 1 1 calc R . .
C27 C 0.9629(3) 0.8353(3) 0.21093(15) 0.0391(7) Uani 1 1 d . . .
H27 H 1.0240 0.8342 0.2465 0.047 Uiso 1 1 calc R . .
C28 C 0.8514(3) 0.8008(2) 0.22189(14) 0.0355(6) Uani 1 1 d . . .
H28 H 0.8336 0.7772 0.2642 0.043 Uiso 1 1 calc R . .
C29 C 0.7652(2) 0.8020(2) 0.16757(13) 0.0282(6) Uani 1 1 d . . .
C30 C 0.5772(3) 0.7256(2) 0.20894(14) 0.0344(6) Uani 1 1 d . . .
H30A H 0.6302 0.6973 0.2468 0.041 Uiso 1 1 calc R . .
H30B H 0.5308 0.6629 0.1890 0.041 Uiso 1 1 calc R . .
F1A F 0.7011(2) 0.5634(3) 0.40332(18) 0.0806(11) Uani 0.761(4) 1 d PDU A 1
F3A F 0.8311(4) 0.6236(3) 0.33585(12) 0.0798(11) Uani 0.761(4) 1 d PDU A 1
F2A F 0.8925(3) 0.5514(2) 0.43436(14) 0.0656(9) Uani 0.761(4) 1 d PDU A 1
F4A F 0.8023(2) 0.71548(15) 0.42885(11) 0.0631(6) Uani 0.761(4) 1 d PDU A 1
F1B F 0.7953(11) 0.5289(4) 0.4325(5) 0.082(3) Uani 0.239(4) 1 d PDU A 2
F2B F 0.9167(6) 0.6187(7) 0.3713(5) 0.077(3) Uani 0.239(4) 1 d PDU A 2
F3B F 0.7239(7) 0.6188(7) 0.3418(4) 0.071(3) Uani 0.239(4) 1 d PDU A 2
F4B F 0.8023(2) 0.71548(15) 0.42885(11) 0.0631(6) Uani 0.239(4) 1 d PDU A 2
B1 B 0.8071(2) 0.6163(2) 0.39772(13) 0.0333(7) Uani 1 1 d D . .

loop_
_atom_site_aniso_label
_atom_site_aniso_U_11
_atom_site_aniso_U_22
_atom_site_aniso_U_33
_atom_site_aniso_U_23
_atom_site_aniso_U_13
_atom_site_aniso_U_12
Ag1 0.04074(16) 0.0648(2) 0.02632(14) -0.00446(10) -0.00506(10) -0.01019(11)
N1 0.0313(12) 0.0269(12) 0.0265(11) -0.0009(9) 0.0002(9) -0.0020(9)
N2 0.0346(13) 0.0420(15) 0.0261(12) 0.0001(10) -0.0011(10) -0.0030(10)
N3 0.0301(11) 0.0277(12) 0.0270(11) -0.0035(9) 0.0011(9) -0.0027(9)
N4 0.0332(12) 0.0335(13) 0.0288(12) -0.0067(10) 0.0006(9) -0.0061(10)
N5 0.0351(12) 0.0319(12) 0.0243(11) 0.0027(9) 0.0038(9) -0.0012(9)
N6 0.0355(13) 0.0430(14) 0.0266(12) 0.0023(10) 0.0021(10) -0.0049(11)
N7 0.0377(13) 0.0357(13) 0.0242(11) 0.0020(10) 0.0041(9) -0.0019(10)
N8 0.0351(13) 0.0463(15) 0.0259(12) -0.0022(10) 0.0013(10) 0.0010(11)
C1 0.0357(15) 0.0398(17) 0.0282(14) 0.0067(12) 0.0005(11) 0.0014(12)
C2 0.0309(13) 0.0303(14) 0.0276(13) 0.0025(11) 0.0065(11) 0.0003(11)
C3 0.0445(16) 0.0266(14) 0.0388(16) 0.0034(12) 0.0105(13) 0.0021(12)
C4 0.0516(18) 0.0283(15) 0.0397(16) -0.0054(12) 0.0081(13) -0.0095(13)
C5 0.0472(17) 0.0377(16) 0.0316(15) -0.0017(13) -0.0027(13) -0.0116(13)
C6 0.0358(14) 0.0303(15) 0.0294(14) 0.0037(11) -0.0017(11) -0.0041(11)
C7 0.0277(13) 0.0252(13) 0.0266(13) -0.0008(10) 0.0069(10) -0.0022(10)
C8 0.0303(14) 0.0325(15) 0.0326(14) -0.0046(11) 0.0005(11) -0.0034(11)
C9 0.0341(14) 0.0205(12) 0.0310(14) -0.0025(10) 0.0041(11) 0.0035(10)
C10 0.0451(16) 0.0272(14) 0.0356(15) 0.0011(12) 0.0106(13) 0.0060(12)
C11 0.060(2) 0.0361(16) 0.0295(15) 0.0054(12) 0.0067(13) 0.0106(14)
C12 0.0561(19) 0.0342(16) 0.0323(15) 0.0048(12) -0.0115(13) 0.0066(14)
C13 0.0393(15) 0.0274(14) 0.0366(15) 0.0040(12) -0.0070(12) 0.0010(12)
C14 0.0346(14) 0.0174(12) 0.0289(13) -0.0025(10) 0.0019(11) 0.0036(10)
C15 0.0321(14) 0.0270(14) 0.0340(14) -0.0052(11) 0.0062(11) 0.0006(11)
C16 0.0311(14) 0.0456(17) 0.0348(15) 0.0032(13) 0.0031(12) -0.0025(12)
C17 0.0331(14) 0.0370(15) 0.0307(14) 0.0009(12) 0.0077(11) -0.0087(12)
C18 0.0414(17) 0.055(2) 0.0407(17) -0.0081(15) 0.0137(14) -0.0056(14)
C19 0.053(2) 0.069(2) 0.0322(16) -0.0125(16) 0.0124(14) -0.0149(17)
C20 0.0492(19) 0.060(2) 0.0283(15) 0.0005(14) 0.0000(13) -0.0151(16)
C21 0.0406(16) 0.0422(17) 0.0313(15) 0.0055(12) 0.0003(12) -0.0075(13)
C22 0.0337(14) 0.0297(14) 0.0268(13) 0.0031(11) 0.0061(11) -0.0079(11)
C23 0.0369(15) 0.0396(16) 0.0233(13) 0.0011(11) 0.0049(11) 0.0045(12)
C24 0.0352(14) 0.0229(13) 0.0261(13) -0.0005(10) 0.0029(11) 0.0040(11)
C25 0.0385(15) 0.0286(14) 0.0349(15) 0.0035(12) 0.0076(12) 0.0007(12)
C26 0.0365(15) 0.0342(16) 0.0443(17) -0.0032(13) 0.0018(13) -0.0027(12)
C27 0.0411(17) 0.0388(16) 0.0351(16) -0.0055(13) -0.0073(13) 0.0012(13)
C28 0.0461(17) 0.0358(16) 0.0240(14) 0.0009(11) 0.0009(12) 0.0040(12)
C29 0.0355(15) 0.0221(13) 0.0271(13) -0.0011(10) 0.0039(11) 0.0039(10)
C30 0.0427(16) 0.0290(14) 0.0328(15) 0.0034(12) 0.0098(12) -0.0015(12)
F1A 0.0543(17) 0.092(2) 0.099(2) -0.0279(19) 0.0234(16) -0.0333(16)
F3A 0.134(3) 0.0699(19) 0.0403(15) 0.0172(14) 0.0333(17) 0.005(2)
F2A 0.0716(19) 0.0587(17) 0.0628(17) -0.0008(13) -0.0113(14) 0.0249(14)
F4A 0.0830(15) 0.0433(11) 0.0610(13) -0.0115(10) -0.0013(11) 0.0056(10)
F1B 0.093(5) 0.073(4) 0.081(4) 0.021(4) 0.011(4) 0.000(4)
F2B 0.066(4) 0.077(4) 0.090(5) -0.016(4) 0.020(4) -0.002(4)
F3B 0.075(4) 0.056(4) 0.075(4) -0.020(3) -0.021(4) 0.009(3)
F4B 0.0830(15) 0.0433(11) 0.0610(13) -0.0115(10) -0.0013(11) 0.0056(10)
B1 0.0308(16) 0.0310(16) 0.0383(17) 0.0006(14) 0.0039(13) -0.0008(13)

loop_
_atom_type_symbol
_atom_type_description
_atom_type_scat_dispersion_real
_atom_type_scat_dispersion_imag
_atom_type_scat_source
C C 0.0033 0.0016 'International Tables Vol C Tables 4.2.6.8 and 6.1.1.4'
H H 0.0000 0.0000 'International Tables Vol C Tables 4.2.6.8 and 6.1.1.4'
B B 0.0013 0.0007 'International Tables Vol C Tables 4.2.6.8 and 6.1.1.4'
N N 0.0061 0.0033 'International Tables Vol C Tables 4.2.6.8 and 6.1.1.4'
F F 0.0171 0.0103 'International Tables Vol C Tables 4.2.6.8 and 6.1.1.4'
Ag Ag -0.8971 1.1015 'International Tables Vol C Tables 4.2.6.8 and 6.1.1.4'

loop_
_geom_angle_atom_site_label_1
_geom_angle_atom_site_label_2
_geom_angle_atom_site_label_3
_geom_angle
N6 Ag1 N4 146.81(9)
N6 Ag1 N8 86.65(8)
N4 Ag1 N8 104.18(8)
N6 Ag1 N2 109.77(8)
N4 Ag1 N2 87.50(8)
N8 Ag1 N2 129.75(9)
C7 N1 N2 110.8(2)
C7 N1 C15 128.8(2)
N2 N1 C15 119.6(2)
C1 N2 N1 106.5(2)
C1 N2 Ag1 130.7(2)
N1 N2 Ag1 114.19(16)
C14 N3 N4 110.7(2)
C14 N3 C15 129.8(2)
N4 N3 C15 119.2(2)
C8 N4 N3 106.5(2)
C8 N4 Ag1 131.85(19)
N3 N4 Ag1 116.91(16)
N6 N5 C22 110.5(2)
N6 N5 C30 119.8(2)
C22 N5 C30 128.9(2)
C16 N6 N5 107.0(2)
C16 N6 Ag1 132.2(2)
N5 N6 Ag1 120.10(17)
C29 N7 N8 111.1(2)
C29 N7 C30 130.1(2)
N8 N7 C30 118.8(2)
C23 N8 N7 106.2(2)
C23 N8 Ag1 129.6(2)
N7 N8 Ag1 117.10(17)
N2 C1 C2 111.4(3)
N2 C1 H1 124.3
C2 C1 H1 124.3
C7 C2 C3 120.0(3)
C7 C2 C1 104.4(2)
C3 C2 C1 135.6(3)
C4 C3 C2 117.6(3)
C4 C3 H3 121.2
C2 C3 H3 121.2
C3 C4 C5 121.4(3)
C3 C4 H4 119.3
C5 C4 H4 119.3
C6 C5 C4 122.2(3)
C6 C5 H5 118.9
C4 C5 H5 118.9
C5 C6 C7 116.3(3)
C5 C6 H6 121.9
C7 C6 H6 121.9
N1 C7 C6 130.7(2)
N1 C7 C2 106.9(2)
C6 C7 C2 122.5(2)
N4 C8 C9 111.2(2)
N4 C8 H8 124.4
C9 C8 H8 124.4
C14 C9 C10 120.3(3)
C14 C9 C8 104.7(2)
C10 C9 C8 135.0(3)
C11 C10 C9 117.7(3)
C11 C10 H10 121.1
C9 C10 H10 121.1
C10 C11 C12 121.3(3)
C10 C11 H11 119.3
C12 C11 H11 119.3
C13 C12 C11 122.6(3)
C13 C12 H12 118.7
C11 C12 H12 118.7
C12 C13 C14 116.2(3)
C12 C13 H13 121.9
C14 C13 H13 121.9
N3 C14 C9 106.8(2)
N3 C14 C13 131.3(3)
C9 C14 C13 121.9(3)
N3 C15 N1 112.6(2)
N3 C15 H15A 109.1
N1 C15 H15A 109.1
N3 C15 H15B 109.1
N1 C15 H15B 109.1
H15A C15 H15B 107.8
N6 C16 C17 110.9(3)
N6 C16 H16 124.6
C17 C16 H16 124.6
C22 C17 C18 119.7(3)
C22 C17 C16 104.7(2)
C18 C17 C16 135.5(3)
C19 C18 C17 117.8(3)
C19 C18 H18 121.1
C17 C18 H18 121.1
C18 C19 C20 121.5(3)
C18 C19 H19 119.2
C20 C19 H19 119.2
C21 C20 C19 122.5(3)
C21 C20 H20 118.8
C19 C20 H20 118.8
C20 C21 C22 116.0(3)
C20 C21 H21 122.0
C22 C21 H21 122.0
N5 C22 C17 107.0(2)
N5 C22 C21 130.6(3)
C17 C22 C21 122.5(3)
N8 C23 C24 111.5(2)
N8 C23 H23 124.3
C24 C23 H23 124.3
C25 C24 C29 119.8(3)
C25 C24 C23 135.4(3)
C29 C24 C23 104.8(2)
C26 C25 C24 118.1(3)
C26 C25 H25 121.0
C24 C25 H25 121.0
C25 C26 C27 121.1(3)
C25 C26 H26 119.4
C27 C26 H26 119.4
C28 C27 C26 122.4(3)
C28 C27 H27 118.8
C26 C27 H27 118.8
C27 C28 C29 116.5(3)
C27 C28 H28 121.7
C29 C28 H28 121.7
N7 C29 C28 131.5(3)
N7 C29 C24 106.4(2)
C28 C29 C24 122.1(3)
N7 C30 N5 113.5(2)
N7 C30 H30A 108.9
N5 C30 H30A 108.9
N7 C30 H30B 108.9
N5 C30 H30B 108.9
H30A C30 H30B 107.7
F1B B1 F3A 128.5(5)
F1B B1 F4A 117.4(4)
F3A B1 F4A 114.0(2)
F1B B1 F1A 55.2(5)
F3A B1 F1A 112.2(3)
F4A B1 F1A 107.3(2)
F1B B1 F2B 111.9(5)
F3A B1 F2B 49.8(4)
F4A B1 F2B 103.9(3)
F1A B1 F2B 148.7(4)
F1B B1 F3B 111.4(7)
F3A B1 F3B 53.8(4)
F4A B1 F3B 107.7(3)
F1A B1 F3B 63.9(5)
F2B B1 F3B 103.5(4)
F1B B1 F2A 49.4(5)
F3A B1 F2A 110.4(3)
F4A B1 F2A 108.0(2)
F1A B1 F2A 104.5(3)
F2B B1 F2A 68.2(4)
F3B B1 F2A 144.4(4)

loop_
_geom_bond_atom_site_label_1
_geom_bond_atom_site_label_2
_geom_bond_distance
Ag1 N6 2.299(2)
Ag1 N4 2.311(2)
Ag1 N8 2.376(2)
Ag1 N2 2.398(2)
N1 C7 1.368(3)
N1 N2 1.370(3)
N1 C15 1.446(3)
N2 C1 1.316(4)
N3 C14 1.366(3)
N3 N4 1.373(3)
N3 C15 1.446(3)
N4 C8 1.316(4)
N5 N6 1.368(3)
N5 C22 1.370(4)
N5 C30 1.448(4)
N6 C16 1.320(4)
N7 C29 1.366(4)
N7 N8 1.376(3)
N7 C30 1.442(4)
N8 C23 1.318(4)
C1 C2 1.421(4)
C1 H1 0.9500
C2 C7 1.402(4)
C2 C3 1.410(4)
C3 C4 1.369(4)
C3 H3 0.9500
C4 C5 1.410(4)
C4 H4 0.9500
C5 C6 1.377(4)
C5 H5 0.9500
C6 C7 1.395(4)
C6 H6 0.9500
C8 C9 1.418(4)
C8 H8 0.9500
C9 C14 1.400(4)
C9 C10 1.408(4)
C10 C11 1.368(4)
C10 H10 0.9500
C11 C12 1.399(5)
C11 H11 0.9500
C12 C13 1.376(4)
C12 H12 0.9500
C13 C14 1.403(4)
C13 H13 0.9500
C15 H15A 0.9900
C15 H15B 0.9900
C16 C17 1.421(4)
C16 H16 0.9500
C17 C22 1.399(4)
C17 C18 1.410(4)
C18 C19 1.369(5)
C18 H18 0.9500
C19 C20 1.397(5)
C19 H19 0.9500
C20 C21 1.376(5)
C20 H20 0.9500
C21 C22 1.403(4)
C21 H21 0.9500
C23 C24 1.414(4)
C23 H23 0.9500
C24 C25 1.405(4)
C24 C29 1.406(4)
C25 C26 1.370(4)
C25 H25 0.9500
C26 C27 1.406(4)
C26 H26 0.9500
C27 C28 1.371(5)
C27 H27 0.9500
C28 C29 1.399(4)
C28 H28 0.9500
C30 H30A 0.9900
C30 H30B 0.9900
F1A B1 1.377(3)
F3A B1 1.321(3)
F2A B1 1.404(3)
F4A B1 1.368(3)
F1B B1 1.294(4)
F2B B1 1.403(4)
F3B B1 1.403(5)

loop_
_geom_torsion_atom_site_label_1
_geom_torsion_atom_site_label_2
_geom_torsion_atom_site_label_3
_geom_torsion_atom_site_label_4
_geom_torsion
C7 N1 N2 C1 -2.1(3)
C15 N1 N2 C1 -172.5(2)
C7 N1 N2 Ag1 149.38(17)
C15 N1 N2 Ag1 -21.0(3)
N6 Ag1 N2 C1 -86.1(3)
N4 Ag1 N2 C1 122.9(3)
N8 Ag1 N2 C1 16.5(3)
N6 Ag1 N2 N1 130.98(18)
N4 Ag1 N2 N1 -20.00(18)
N8 Ag1 N2 N1 -126.41(18)
C14 N3 N4 C8 1.1(3)
C15 N3 N4 C8 175.8(2)
C14 N3 N4 Ag1 -157.55(17)
C15 N3 N4 Ag1 17.1(3)
N6 Ag1 N4 C8 106.3(3)
N8 Ag1 N4 C8 0.3(3)
N2 Ag1 N4 C8 -130.2(3)
N6 Ag1 N4 N3 -101.6(2)
N8 Ag1 N4 N3 152.36(18)
N2 Ag1 N4 N3 21.88(18)
C22 N5 N6 C16 1.0(3)
C30 N5 N6 C16 171.5(2)
C22 N5 N6 Ag1 172.20(17)
C30 N5 N6 Ag1 -17.4(3)
N4 Ag1 N6 C16 40.3(3)
N8 Ag1 N6 C16 151.3(3)
N2 Ag1 N6 C16 -77.4(3)
N4 Ag1 N6 N5 -128.2(2)
N8 Ag1 N6 N5 -17.2(2)
N2 Ag1 N6 N5 114.05(19)
C29 N7 N8 C23 -0.4(3)
C30 N7 N8 C23 -179.3(3)
C29 N7 N8 Ag1 -153.79(18)
C30 N7 N8 Ag1 27.3(3)
N6 Ag1 N8 C23 -133.7(3)
N4 Ag1 N8 C23 14.5(3)
N2 Ag1 N8 C23 113.2(3)
N6 Ag1 N8 N7 12.4(2)
N4 Ag1 N8 N7 160.57(19)
N2 Ag1 N8 N7 -100.7(2)
N1 N2 C1 C2 1.5(3)
Ag1 N2 C1 C2 -143.5(2)
N2 C1 C2 C7 -0.3(3)
N2 C1 C2 C3 178.8(3)
C7 C2 C3 C4 1.0(4)
C1 C2 C3 C4 -178.1(3)
C2 C3 C4 C5 -1.5(4)
C3 C4 C5 C6 0.5(5)
C4 C5 C6 C7 1.0(4)
N2 N1 C7 C6 -179.0(3)
C15 N1 C7 C6 -9.7(4)
N2 N1 C7 C2 1.9(3)
C15 N1 C7 C2 171.2(3)
C5 C6 C7 N1 179.5(3)
C5 C6 C7 C2 -1.5(4)
C3 C2 C7 N1 179.7(2)
C1 C2 C7 N1 -1.0(3)
C3 C2 C7 C6 0.6(4)
C1 C2 C7 C6 179.9(2)
N3 N4 C8 C9 -0.2(3)
Ag1 N4 C8 C9 153.94(19)
N4 C8 C9 C14 -0.7(3)
N4 C8 C9 C10 179.2(3)
C14 C9 C10 C11 -1.5(4)
C8 C9 C10 C11 178.6(3)
C9 C10 C11 C12 0.4(4)
C10 C11 C12 C13 1.4(5)
C11 C12 C13 C14 -1.8(4)
N4 N3 C14 C9 -1.5(3)
C15 N3 C14 C9 -175.5(2)
N4 N3 C14 C13 178.8(3)
C15 N3 C14 C13 4.9(5)
C10 C9 C14 N3 -178.6(2)
C8 C9 C14 N3 1.3(3)
C10 C9 C14 C13 1.1(4)
C8 C9 C14 C13 -179.0(2)
C12 C13 C14 N3 -179.8(3)
C12 C13 C14 C9 0.6(4)
C14 N3 C15 N1 96.4(3)
N4 N3 C15 N1 -77.1(3)
C7 N1 C15 N3 -89.0(3)
N2 N1 C15 N3 79.5(3)
N5 N6 C16 C17 -0.7(3)
Ag1 N6 C16 C17 -170.34(19)
N6 C16 C17 C22 0.1(3)
N6 C16 C17 C18 -178.6(3)
C22 C17 C18 C19 -0.3(5)
C16 C17 C18 C19 178.2(3)
C17 C18 C19 C20 -0.1(5)
C18 C19 C20 C21 1.0(5)
C19 C20 C21 C22 -1.4(5)
N6 N5 C22 C17 -1.0(3)
C30 N5 C22 C17 -170.3(3)
N6 N5 C22 C21 178.6(3)
C30 N5 C22 C21 9.3(5)
C18 C17 C22 N5 179.5(3)
C16 C17 C22 N5 0.5(3)
C18 C17 C22 C21 -0.2(4)
C16 C17 C22 C21 -179.1(3)
C20 C21 C22 N5 -178.5(3)
C20 C21 C22 C17 1.0(4)
N7 N8 C23 C24 0.5(3)
Ag1 N8 C23 C24 149.3(2)
N8 C23 C24 C25 178.8(3)
N8 C23 C24 C29 -0.4(3)
C29 C24 C25 C26 1.1(4)
C23 C24 C25 C26 -177.9(3)
C24 C25 C26 C27 -0.3(4)
C25 C26 C27 C28 -0.9(5)
C26 C27 C28 C29 1.2(4)
N8 N7 C29 C28 -178.0(3)
C30 N7 C29 C28 0.7(5)
N8 N7 C29 C24 0.2(3)
C30 N7 C29 C24 178.9(3)
C27 C28 C29 N7 177.6(3)
C27 C28 C29 C24 -0.4(4)
C25 C24 C29 N7 -179.2(2)
C23 C24 C29 N7 0.1(3)
C25 C24 C29 C28 -0.8(4)
C23 C24 C29 C28 178.5(2)
C29 N7 C30 N5 103.1(3)
N8 N7 C30 N5 -78.2(3)
N6 N5 C30 N7 72.1(3)
C22 N5 C30 N7 -119.4(3)
